data_1557103
loop_
_publ_author_name
'Koskenlinna, Markus'
'Mutikainen, Ilpo'
'Leskela, Tuula'
'Leskela, Markku'

_publ_section_title
;
 Low-Temperature Crystal Structures and Thermal Decomposition of Uranyl
 Hydrogen Selenite Monohydrate, UO2(HSeO3)2.H2O and Diammonium Uranyl
 Selenite Hemihydrate, (NH4)2UO2(SeO3)2.0.5H2O
;
_journal_name_full 'Acta Chemica Scandinavica'
_journal_page_first 264
_journal_page_last 269
_journal_paper_doi 10.3891/acta.chem.scand.51-0264
_journal_volume 51
_journal_year 1997
_chemical_formula_sum 'H4 O9 Se2 U'
_chemical_formula_weight 543.975
_chemical_name_common 'Uranyl Hydrogen Selenite Monohydrate'
_space_group_IT_number 15
_space_group_name_Hall '-C 2yc'
_space_group_name_H-M_alt 'C 1 2/c 1'
_symmetry_cell_setting monoclinic
_symmetry_Int_Tables_number 15
_symmetry_space_group_name_Hall '-C 2yc'
_symmetry_space_group_name_H-M 'C 1 2/c 1'
_cell_angle_alpha 90.
_cell_angle_beta 98.090(5)
_cell_angle_gamma 90.
_cell_formula_units_Z 4
_cell_length_a 9.924(5)
_cell_length_b 12.546(5)
_cell_length_c 6.324(5)
_cell_volume 779.5(8)
_diffrn_ambient_temperature 193
_diffrn_radiation_probe x-ray
_diffrn_radiation_type MoK\a
_diffrn_radiation_wavelength 0.71069
_exptl_absorpt_coefficient_mu 30.19
_exptl_crystal_density_diffrn 4.635
_exptl_crystal_F_000 944
_refine_ls_goodness_of_fit_ref 1.057
_refine_ls_number_parameters 49
_refine_ls_number_reflns 714
_refine_ls_R_factor_gt 0.043
_refine_ls_wR_factor_gt 0.105
_cod_data_source_file Acta-Chem-Scand-1997-51-264-2.cif
_cod_data_source_block 2
_cod_original_sg_symbol_H-M 'C 2/c'
_cod_database_code 1557103

loop_
_space_group_symop_id
_space_group_symop_operation_xyz
1 x,y,z
2 -x,y,1/2-z
3 -x,-y,-z
4 x,-y,1/2+z
5 1/2+x,1/2+y,z
6 1/2-x,1/2+y,1/2-z
7 1/2-x,1/2-y,-z
8 1/2+x,1/2-y,1/2+z

loop_
_atom_site_label
_atom_site_type_symbol
_atom_site_thermal_displace_type
_atom_site_fract_x
_atom_site_fract_y
_atom_site_fract_z
_atom_site_occupancy
_atom_site_U_iso_or_equiv
_atom_site_calc_flag
_atom_site_refinement_flags
_atom_site_disorder_assembly
_atom_site_disorder_group
U1 U Uiso 0.50000 0.19350(10) 0.25000 1.000 0.0050(10) . . . .
Se1 Se Uiso 0.66650(10) 0.38680(10) -0.0712(2) 1.000 0.0070(10) . . . .
O1 O Uiso 0.3919(10) 0.1934(7) 0.0005(2) 1.000 0.015(2) . . . .
O2 O Uiso 0.50000 -0.0027(4) 0.25000 1.000 0.011(3) . . . .
O3 O Uiso 0.6189(3) 0.3470(4) 0.1615(7) 1.000 0.010(2) . . . .
O4 O Uiso 0.8325(3) 0.3633(4) -0.0339(7) 1.000 0.011(2) . . . .
O5 O Uiso 0.6677(4) 0.5229(4) -0.0071(6) 1.000 0.011(2) . . . .

loop_
_atom_type_symbol
_atom_type_description
_atom_type_scat_dispersion_real
_atom_type_scat_dispersion_imag
_atom_type_scat_source
O O 0.0106 0.0060 ' International Tables Vol C Tables 4.2.6.8 and 6.1.1.4'
Se Se -0.0929 2.2259 ' International Tables Vol C Tables 4.2.6.8 and 6.1.1.4'
U U -9.6767 9.6646 ' International Tables Vol C Tables 4.2.6.8 and 6.1.1.4'

loop_
_geom_angle_atom_site_label_1
_geom_angle_atom_site_label_2
_geom_angle_atom_site_label_3
_geom_angle
_geom_angle_site_symmetry_1
_geom_angle_site_symmetry_2
_geom_angle_site_symmetry_3
_geom_angle_publ_flag
O1 U1 O2 90.0(3) . . . yes
O1 U1 O3 92.8(3) . . . yes
O1 U1 O1 180.00 . . 2_655 yes
O1 U1 O3 87.2(3) . . 2_655 yes
O1 U1 O4 82.8(3) . . 7_655 yes
O1 U1 O4 97.2(3) . . 8_455 yes
O2 U1 O3 144.47(10) . . . yes
O1 U1 O2 90.0(3) 2_655 . . yes
O2 U1 O3 144.47(10) . . 2_655 yes
O2 U1 O4 72.76(12) . . 7_655 yes
O2 U1 O4 72.76(12) . . 8_455 yes
O1 U1 O3 87.2(3) 2_655 . . yes
O3 U1 O3 71.06(14) . . 2_655 yes
O3 U1 O4 72.49(16) . . 7_655 yes
O3 U1 O4 141.58(16) . . 8_455 yes
O1 U1 O3 92.8(3) 2_655 . 2_655 yes
O1 U1 O4 97.2(3) 2_655 . 7_655 yes
O1 U1 O4 82.8(3) 2_655 . 8_455 yes
O3 U1 O4 141.58(16) 2_655 . 7_655 yes
O3 U1 O4 72.49(16) 2_655 . 8_455 yes
O4 U1 O4 145.51(18) 7_655 . 8_455 yes
O3 Se1 O4 102.6(2) . . . yes
O3 Se1 O5 94.6(2) . . . yes
O4 Se1 O5 99.6(2) . . . yes
U1 O3 Se1 131.2(3) . . . yes
U1 O4 Se1 136.5(2) 7_655 . . yes

loop_
_geom_bond_atom_site_label_1
_geom_bond_atom_site_label_2
_geom_bond_distance
_geom_bond_site_symmetry_1
_geom_bond_site_symmetry_2
_geom_bond_publ_flag
U1 O1 1.779(5) . . yes
U1 O2 2.462(6) . . yes
U1 O3 2.367(5) . . yes
U1 O1 1.779(5) . 2_655 yes
U1 O3 2.367(5) . 2_655 yes
U1 O4 2.404(4) . 7_655 yes
U1 O4 2.404(4) . 8_455 yes
Se1 O3 1.683(5) . . yes
Se1 O4 1.657(4) . . yes
Se1 O5 1.755(5) . . yes

loop_
_geom_torsion_atom_site_label_1
_geom_torsion_atom_site_label_2
_geom_torsion_atom_site_label_3
_geom_torsion_atom_site_label_4
_geom_torsion
_geom_torsion_site_symmetry_1
_geom_torsion_site_symmetry_2
_geom_torsion_site_symmetry_3
_geom_torsion_site_symmetry_4
_geom_torsion_publ_flag
O1 U1 O3 Se1 -37.1(4) . . . . no
O2 U1 O3 Se1 56.8(3) . . . . no
O1 U1 O3 Se1 142.9(4) 2_655 . . . no
O3 U1 O3 Se1 -123.2(3) 2_655 . . . no
O4 U1 O3 Se1 44.4(3) 7_655 . . . no
O4 U1 O3 Se1 -142.4(2) 8_455 . . . no
O4 Se1 O3 U1 -105.5(3) . . . . no
O5 Se1 O3 U1 153.6(3) . . . . no
O3 Se1 O4 U1 145.3(4) . . . 7_655 no
O5 Se1 O4 U1 -117.8(4) . . . 7_655 no
